data_7001158
loop_
_publ_author_name
'Lu, Zhengliang'
'Ladrak, Tim'
'Roubeau, Olivier'
'van der Toorn, John'
'Teat, Simon J.'
'Massera, Chiara'
'Gamez, Patrick'
'Reedijk, Jan'

_publ_section_title
;
 Selective, catalytic aerobic oxidation of alcohols using CuBr2 and
 bifunctional triazine-based ligands containing both a bipyridine and a
 TEMPO group
;
_journal_issue 18
_journal_name_full 'Dalton Transactions'
_journal_page_first 3559
_journal_page_last 3570
_journal_paper_doi 10.1039/b820554j
_journal_year 2009
_chemical_formula_sum 'C36 H39 Br2 Cu N8 O2'
_chemical_formula_weight 839.11
_chemical_name_systematic
;
?
;
_space_group_IT_number 2
_symmetry_cell_setting triclinic
_symmetry_space_group_name_Hall '-P 1'
_symmetry_space_group_name_H-M 'P -1'
_atom_sites_solution_hydrogens mixed
_atom_sites_solution_primary direct
_atom_sites_solution_secondary difmap
_audit_creation_method SHELXL-97
_cell_angle_alpha 98.255(2)
_cell_angle_beta 95.249(2)
_cell_angle_gamma 113.578(2)
_cell_formula_units_Z 2
_cell_length_a 9.7023(11)
_cell_length_b 10.1421(11)
_cell_length_c 20.239(2)
_cell_measurement_reflns_used 6019
_cell_measurement_temperature 150(2)
_cell_measurement_theta_max 33.17
_cell_measurement_theta_min 2.44
_cell_volume 1781.9(3)
_computing_cell_refinement 'Bruker SAINT v7.34a'
_computing_data_collection 'Bruker APEX 2'
_computing_data_reduction 'Bruker SAINT v7.34a'
_computing_molecular_graphics 'Bruker SHELXTL'
_computing_publication_material 'Bruker SHELXTL & local programs'
_computing_structure_refinement 'Bruker SHELXTL'
_computing_structure_solution 'Bruker SHELXTL'
_diffrn_ambient_temperature 150(2)
_diffrn_measured_fraction_theta_full 0.995
_diffrn_measured_fraction_theta_max 0.972
_diffrn_measurement_device_type 'Bruker APEX II CCD diffractometer'
_diffrn_measurement_method '\w rotation with narrow frames'
_diffrn_radiation_monochromator 'silicon 111'
_diffrn_radiation_source 'Advanced Light Source station 11.3.1'
_diffrn_radiation_type synchrotron
_diffrn_radiation_wavelength 0.77490
_diffrn_reflns_av_R_equivalents 0.0468
_diffrn_reflns_av_sigmaI/netI 0.0408
_diffrn_reflns_limit_h_max 13
_diffrn_reflns_limit_h_min -13
_diffrn_reflns_limit_k_max 14
_diffrn_reflns_limit_k_min -14
_diffrn_reflns_limit_l_max 28
_diffrn_reflns_limit_l_min -13
_diffrn_reflns_number 37239
_diffrn_reflns_theta_full 31.00
_diffrn_reflns_theta_max 33.64
_diffrn_reflns_theta_min 2.44
_diffrn_standards_number 0
_exptl_absorpt_coefficient_mu 3.594
_exptl_absorpt_correction_T_max 0.94
_exptl_absorpt_correction_T_min 0.58
_exptl_absorpt_correction_type multi-scan
_exptl_absorpt_process_details 'TWINABS v. 2007/3 Bruker AXS Madison WI USA'
_exptl_crystal_colour brown
_exptl_crystal_density_diffrn 1.564
_exptl_crystal_density_method 'not measured'
_exptl_crystal_description plate
_exptl_crystal_F_000 852
_exptl_crystal_size_max 0.14
_exptl_crystal_size_mid 0.09
_exptl_crystal_size_min 0.01
_refine_diff_density_max 0.821
_refine_diff_density_min -0.501
_refine_diff_density_rms 0.090
_refine_ls_extinction_method none
_refine_ls_goodness_of_fit_ref 1.024
_refine_ls_hydrogen_treatment mixed
_refine_ls_matrix_type full
_refine_ls_number_parameters 447
_refine_ls_number_reflns 10609
_refine_ls_number_restraints 0
_refine_ls_restrained_S_all 1.024
_refine_ls_R_factor_all 0.0510
_refine_ls_R_factor_gt 0.0368
_refine_ls_shift/su_max 0.001
_refine_ls_shift/su_mean 0.000
_refine_ls_structure_factor_coef Fsqd
_refine_ls_weighting_details 'calc w=1/[\s^2^(Fo^2^)+(0.0416P)^2^+0.4725P] where P=(Fo^2^+2Fc^2^)/3'
_refine_ls_weighting_scheme calc
_refine_ls_wR_factor_gt 0.0788
_refine_ls_wR_factor_ref 0.0842
_reflns_number_gt 8690
_reflns_number_total 10609
_reflns_threshold_expression I>2\s(I)
_cod_data_source_file b820554j.txt
_cod_data_source_block zl56
_cod_depositor_comments
;

2018-03-14
Z value changed to be consistent with given formula
                 miguel
;
_cod_original_formula_units_Z 1
_cod_original_sg_symbol_H-M P-1
_cod_database_code 7001158

loop_
_symmetry_equiv_pos_as_xyz
'x, y, z'
'-x, -y, -z'

loop_
_atom_site_label
_atom_site_type_symbol
_atom_site_fract_x
_atom_site_fract_y
_atom_site_fract_z
_atom_site_U_iso_or_equiv
_atom_site_adp_type
_atom_site_occupancy
_atom_site_symmetry_multiplicity
_atom_site_calc_flag
_atom_site_refinement_flags
_atom_site_disorder_assembly
_atom_site_disorder_group
Br1 Br 0.59895(4) 0.84892(3) 0.161076(15) 0.02793(7) Uani 1 1 d . . .
Cu1 Cu 0.54211(4) 0.71925(4) 0.047229(17) 0.02212(7) Uani 1 1 d . . .
O1 O 0.0913(2) 0.3901(2) 0.12322(9) 0.0225(4) Uani 1 1 d . . .
N1 N -0.0735(3) 0.4601(3) 0.17666(11) 0.0215(5) Uani 1 1 d . . .
C1 C -0.1562(3) 0.4397(3) 0.22831(13) 0.0207(5) Uani 1 1 d . . .
Br2 Br 0.70310(4) 0.60003(4) 0.062923(16) 0.03024(7) Uani 1 1 d . . .
N2 N 0.0109(3) 0.2840(2) 0.20984(11) 0.0197(4) Uani 1 1 d . . .
O2 O -0.5086(3) 0.7035(3) 0.43509(12) 0.0399(6) Uani 1 1 d . . .
C2 C 0.0042(3) 0.3794(3) 0.17225(13) 0.0197(5) Uani 1 1 d . . .
N3 N -0.1592(3) 0.3504(3) 0.27149(11) 0.0213(4) Uani 1 1 d . . .
C3 C -0.0746(3) 0.2754(3) 0.25957(13) 0.0191(5) Uani 1 1 d . . .
N4 N -0.0737(3) 0.1839(3) 0.30294(11) 0.0211(4) Uani 1 1 d . . .
N5 N 0.3541(3) 0.7518(2) 0.02182(11) 0.0200(4) Uani 1 1 d . . .
N6 N 0.5793(3) 0.7648(3) -0.04445(12) 0.0228(4) Uani 1 1 d . . .
C4 C 0.0033(3) 0.0888(3) 0.29645(14) 0.0214(5) Uani 1 1 d . . .
N7 N -0.2414(3) 0.5160(3) 0.23459(12) 0.0252(5) Uani 1 1 d . . .
H7N H -0.238(4) 0.566(4) 0.2082(19) 0.034(10) Uiso 1 1 d . . .
C5 C 0.0898(4) 0.0836(3) 0.35376(16) 0.0298(6) Uani 1 1 d . . .
H5A H 0.1010 0.1457 0.3957 0.036 Uiso 1 1 calc R . .
N8 N -0.4440(3) 0.6656(3) 0.38818(12) 0.0260(5) Uani 1 1 d . . .
C6 C 0.1602(4) -0.0123(4) 0.35003(18) 0.0385(8) Uani 1 1 d . . .
H6A H 0.2192 -0.0154 0.3894 0.046 Uiso 1 1 calc R . .
C7 C 0.1447(4) -0.1027(4) 0.28955(18) 0.0394(8) Uani 1 1 d . . .
H7A H 0.1941 -0.1669 0.2868 0.047 Uiso 1 1 calc R . .
C10 C -0.1604(3) 0.1767(3) 0.35794(14) 0.0234(6) Uani 1 1 d . . .
C8 C 0.0563(4) -0.0990(4) 0.23269(17) 0.0337(7) Uani 1 1 d . . .
H8A H 0.0433 -0.1628 0.1911 0.040 Uiso 1 1 calc R . .
C9 C -0.0135(3) -0.0030(3) 0.23573(15) 0.0270(6) Uani 1 1 d . . .
H9A H -0.0726 -0.0003 0.1963 0.032 Uiso 1 1 calc R . .
C11 C -0.0995(4) 0.2793(4) 0.41732(16) 0.0350(7) Uani 1 1 d . . .
H11A H -0.0005 0.3563 0.4222 0.042 Uiso 1 1 calc R . .
C12 C -0.1830(5) 0.2700(5) 0.47007(18) 0.0479(10) Uani 1 1 d . . .
H12A H -0.1410 0.3406 0.5111 0.058 Uiso 1 1 calc R . .
C13 C -0.3276(5) 0.1580(4) 0.4628(2) 0.0477(10) Uani 1 1 d . . .
H13A H -0.3848 0.1519 0.4988 0.057 Uiso 1 1 calc R . .
C14 C -0.3890(5) 0.0543(4) 0.4027(2) 0.0467(9) Uani 1 1 d . . .
H14A H -0.4882 -0.0224 0.3975 0.056 Uiso 1 1 calc R . .
C15 C -0.3047(4) 0.0634(4) 0.35022(17) 0.0330(7) Uani 1 1 d . . .
H15A H -0.3457 -0.0075 0.3093 0.040 Uiso 1 1 calc R . .
C16 C 0.0954(3) 0.4921(3) 0.07973(13) 0.0222(5) Uani 1 1 d . . .
H16A H -0.0052 0.4957 0.0726 0.027 Uiso 1 1 calc R . .
H16B H 0.1170 0.4582 0.0351 0.027 Uiso 1 1 calc R . .
C17 C 0.2174(3) 0.6446(3) 0.11088(14) 0.0245(5) Uani 1 1 d . . .
H17A H 0.1852 0.6881 0.1502 0.029 Uiso 1 1 calc R . .
H17B H 0.3140 0.6388 0.1268 0.029 Uiso 1 1 calc R . .
C18 C 0.2408(3) 0.7388(3) 0.05802(14) 0.0219(5) Uani 1 1 d . . .
C19 C 0.1388(3) 0.7996(3) 0.04279(15) 0.0260(6) Uani 1 1 d . . .
H19A H 0.0623 0.7938 0.0698 0.031 Uiso 1 1 calc R . .
C20 C 0.1499(3) 0.8689(3) -0.01213(15) 0.0246(5) Uani 1 1 d . . .
H20A H 0.0818 0.9118 -0.0226 0.029 Uiso 1 1 calc R . .
C21 C 0.2605(3) 0.8749(3) -0.05142(14) 0.0237(5) Uani 1 1 d . . .
H21A H 0.2677 0.9194 -0.0899 0.028 Uiso 1 1 calc R . .
C22 C 0.3616(3) 0.8144(3) -0.03359(13) 0.0204(5) Uani 1 1 d . . .
C23 C 0.4810(3) 0.8116(3) -0.07329(13) 0.0209(5) Uani 1 1 d . . .
C24 C 0.4908(4) 0.8506(3) -0.13635(15) 0.0276(6) Uani 1 1 d . . .
H24A H 0.4187 0.8806 -0.1565 0.033 Uiso 1 1 calc R . .
C25 C 0.6087(4) 0.8446(3) -0.16946(15) 0.0300(6) Uani 1 1 d . . .
H25A H 0.6190 0.8724 -0.2122 0.036 Uiso 1 1 calc R . .
C26 C 0.7102(4) 0.7980(3) -0.13966(15) 0.0300(6) Uani 1 1 d . . .
H26A H 0.7914 0.7936 -0.1614 0.036 Uiso 1 1 calc R . .
C27 C 0.6915(3) 0.7577(3) -0.07733(15) 0.0271(6) Uani 1 1 d . . .
H27A H 0.7601 0.7238 -0.0571 0.032 Uiso 1 1 calc R . .
C29 C -0.3205(3) 0.5269(3) 0.29144(14) 0.0223(5) Uani 1 1 d . . .
H29A H -0.3555 0.4329 0.3085 0.027 Uiso 1 1 calc R . .
C30 C -0.2152(3) 0.6533(3) 0.34822(15) 0.0256(6) Uani 1 1 d . . .
H30A H -0.1801 0.7453 0.3304 0.031 Uiso 1 1 calc R . .
H30B H -0.1243 0.6363 0.3625 0.031 Uiso 1 1 calc R . .
C31 C -0.2889(3) 0.6734(4) 0.41019(14) 0.0272(6) Uani 1 1 d . . .
C32 C -0.5489(3) 0.5674(3) 0.32491(14) 0.0244(5) Uani 1 1 d . . .
C33 C -0.4568(3) 0.5565(3) 0.26873(13) 0.0220(5) Uani 1 1 d . . .
H33A H -0.5243 0.4768 0.2307 0.026 Uiso 1 1 calc R . .
H33B H -0.4208 0.6495 0.2518 0.026 Uiso 1 1 calc R . .
C34 C -0.6550(4) 0.6371(4) 0.30373(17) 0.0328(7) Uani 1 1 d . . .
H34A H -0.5948 0.7334 0.2936 0.049 Uiso 1 1 calc R . .
H34B H -0.7104 0.6489 0.3407 0.049 Uiso 1 1 calc R . .
H34C H -0.7279 0.5738 0.2634 0.049 Uiso 1 1 calc R . .
C35 C -0.6440(4) 0.4162(4) 0.34039(18) 0.0344(7) Uani 1 1 d . . .
H35A H -0.7015 0.4275 0.3765 0.052 Uiso 1 1 calc R . .
H35B H -0.5762 0.3720 0.3550 0.052 Uiso 1 1 calc R . .
H35C H -0.7151 0.3527 0.2996 0.052 Uiso 1 1 calc R . .
C36 C -0.3048(4) 0.5541(4) 0.45207(16) 0.0375(8) Uani 1 1 d . . .
H36A H -0.3533 0.5693 0.4911 0.056 Uiso 1 1 calc R . .
H36B H -0.2035 0.5601 0.4679 0.056 Uiso 1 1 calc R . .
H36C H -0.3675 0.4572 0.4238 0.056 Uiso 1 1 calc R . .
C37 C -0.1935(4) 0.8240(4) 0.45449(17) 0.0403(8) Uani 1 1 d . . .
H37A H -0.1841 0.9001 0.4281 0.060 Uiso 1 1 calc R . .
H37B H -0.0919 0.8312 0.4706 0.060 Uiso 1 1 calc R . .
H37C H -0.2431 0.8378 0.4933 0.060 Uiso 1 1 calc R . .

loop_
_atom_site_aniso_label
_atom_site_aniso_U_11
_atom_site_aniso_U_22
_atom_site_aniso_U_33
_atom_site_aniso_U_23
_atom_site_aniso_U_13
_atom_site_aniso_U_12
Br1 0.03053(15) 0.02690(15) 0.02426(13) 0.00791(12) 0.00285(11) 0.00931(12)
Cu1 0.02172(16) 0.02707(17) 0.02436(16) 0.01039(14) 0.00751(13) 0.01455(14)
O1 0.0251(10) 0.0267(10) 0.0239(9) 0.0123(8) 0.0120(8) 0.0150(8)
N1 0.0227(11) 0.0249(11) 0.0231(11) 0.0094(9) 0.0083(9) 0.0139(9)
C1 0.0202(12) 0.0253(13) 0.0201(12) 0.0073(10) 0.0054(10) 0.0115(11)
Br2 0.02905(15) 0.03836(17) 0.03620(16) 0.01626(14) 0.01037(13) 0.02320(13)
N2 0.0183(11) 0.0237(11) 0.0220(10) 0.0086(9) 0.0077(8) 0.0116(9)
O2 0.0438(14) 0.0569(16) 0.0307(11) 0.0022(11) 0.0138(10) 0.0334(13)
C2 0.0204(12) 0.0204(12) 0.0195(12) 0.0054(10) 0.0058(9) 0.0089(10)
N3 0.0219(11) 0.0258(12) 0.0220(11) 0.0099(9) 0.0087(9) 0.0130(10)
C3 0.0165(12) 0.0230(12) 0.0195(11) 0.0053(10) 0.0033(9) 0.0095(10)
N4 0.0243(12) 0.0273(12) 0.0206(10) 0.0114(9) 0.0097(9) 0.0164(10)
N5 0.0209(11) 0.0183(10) 0.0222(10) 0.0053(9) 0.0061(9) 0.0088(9)
N6 0.0241(11) 0.0216(11) 0.0257(11) 0.0069(9) 0.0075(9) 0.0112(9)
C4 0.0207(13) 0.0221(13) 0.0265(13) 0.0113(11) 0.0087(10) 0.0108(10)
N7 0.0313(13) 0.0343(13) 0.0240(11) 0.0160(10) 0.0137(10) 0.0226(11)
C5 0.0308(16) 0.0326(16) 0.0314(15) 0.0100(13) 0.0046(12) 0.0175(13)
N8 0.0268(13) 0.0323(13) 0.0240(11) 0.0054(10) 0.0074(9) 0.0171(11)
C6 0.0349(18) 0.048(2) 0.0435(18) 0.0181(16) 0.0039(14) 0.0266(16)
C7 0.0445(19) 0.049(2) 0.0492(19) 0.0246(17) 0.0209(16) 0.0369(17)
C10 0.0310(15) 0.0292(14) 0.0220(12) 0.0125(11) 0.0121(11) 0.0206(12)
C8 0.0427(18) 0.0329(16) 0.0373(16) 0.0104(14) 0.0178(14) 0.0244(15)
C9 0.0265(14) 0.0302(15) 0.0292(14) 0.0106(12) 0.0080(11) 0.0145(12)
C11 0.0470(19) 0.0359(17) 0.0269(15) 0.0078(13) 0.0084(14) 0.0213(15)
C12 0.086(3) 0.049(2) 0.0289(16) 0.0118(16) 0.0229(18) 0.045(2)
C13 0.073(3) 0.053(2) 0.050(2) 0.0326(18) 0.044(2) 0.046(2)
C14 0.050(2) 0.047(2) 0.058(2) 0.0222(18) 0.0342(19) 0.0268(18)
C15 0.0352(17) 0.0332(16) 0.0343(16) 0.0080(13) 0.0167(13) 0.0155(14)
C16 0.0264(14) 0.0258(13) 0.0188(12) 0.0094(10) 0.0090(10) 0.0124(11)
C17 0.0253(14) 0.0280(14) 0.0228(12) 0.0079(11) 0.0078(11) 0.0119(12)
C18 0.0212(12) 0.0206(12) 0.0230(12) 0.0042(10) 0.0049(10) 0.0075(10)
C19 0.0248(14) 0.0273(14) 0.0310(14) 0.0060(12) 0.0102(11) 0.0149(11)
C20 0.0224(13) 0.0218(13) 0.0341(15) 0.0087(11) 0.0063(11) 0.0125(11)
C21 0.0238(13) 0.0215(13) 0.0290(14) 0.0091(11) 0.0054(11) 0.0113(11)
C22 0.0212(12) 0.0189(12) 0.0214(12) 0.0045(10) 0.0062(10) 0.0079(10)
C23 0.0211(13) 0.0178(12) 0.0238(12) 0.0046(10) 0.0073(10) 0.0074(10)
C24 0.0313(15) 0.0303(15) 0.0271(14) 0.0084(12) 0.0079(12) 0.0174(13)
C25 0.0388(17) 0.0303(15) 0.0258(14) 0.0085(12) 0.0130(12) 0.0167(13)
C26 0.0328(16) 0.0296(15) 0.0339(15) 0.0088(12) 0.0174(13) 0.0161(13)
C27 0.0266(14) 0.0275(14) 0.0325(15) 0.0076(12) 0.0091(12) 0.0155(12)
C29 0.0252(14) 0.0278(14) 0.0228(12) 0.0119(11) 0.0101(10) 0.0166(12)
C30 0.0181(13) 0.0318(15) 0.0296(14) 0.0077(12) 0.0048(11) 0.0123(12)
C31 0.0270(14) 0.0371(16) 0.0226(13) 0.0064(12) 0.0057(11) 0.0183(13)
C32 0.0185(12) 0.0291(14) 0.0297(14) 0.0093(12) 0.0072(11) 0.0122(11)
C33 0.0224(13) 0.0257(13) 0.0230(12) 0.0069(11) 0.0058(10) 0.0141(11)
C34 0.0258(15) 0.0436(18) 0.0374(16) 0.0078(14) 0.0068(13) 0.0227(14)
C35 0.0270(16) 0.0369(17) 0.0423(18) 0.0154(14) 0.0135(13) 0.0124(13)
C36 0.044(2) 0.054(2) 0.0276(15) 0.0178(15) 0.0087(14) 0.0291(17)
C37 0.0385(19) 0.045(2) 0.0308(16) -0.0014(14) -0.0034(14) 0.0154(16)

loop_
_atom_type_symbol
_atom_type_description
_atom_type_scat_dispersion_real
_atom_type_scat_dispersion_imag
_atom_type_scat_source
C C -0.0020 0.0020 'WCROMER Program in WinGX L.Kissel & R.H.Pratt Acta Cryst A46 170 1990'
H H 0.0000 0.0000 'WCROMER Program in WinGX L.Kissel & R.H.Pratt Acta Cryst A46 170 1990'
N N -0.0031 0.0040 'WCROMER Program in WinGX L.Kissel & R.H.Pratt Acta Cryst A46 170 1990'
O O -0.0042 0.0074 'WCROMER Program in WinGX L.Kissel & R.H.Pratt Acta Cryst A46 170 1990'
Cu Cu 0.1330 1.4803 'WCROMER Program in WinGX L.Kissel & R.H.Pratt Acta Cryst A46 170 1990'
Br Br -0.8064 2.7887 'WCROMER Program in WinGX L.Kissel & R.H.Pratt Acta Cryst A46 170 1990'

loop_
_geom_angle_atom_site_label_1
_geom_angle_atom_site_label_2
_geom_angle_atom_site_label_3
_geom_angle
_geom_angle_site_symmetry_1
_geom_angle_site_symmetry_3
_geom_angle_publ_flag
N6 Cu1 N5 81.93(9) . . ?
N6 Cu1 Br2 99.59(7) . . ?
N5 Cu1 Br2 160.89(7) . . ?
N6 Cu1 Br1 138.00(7) . . ?
N5 Cu1 Br1 95.65(6) . . ?
Br2 Cu1 Br1 95.713(17) . . ?
C2 O1 C16 117.5(2) . . ?
C2 N1 C1 112.5(2) . . ?
N3 C1 N7 118.9(2) . . ?
N3 C1 N1 125.5(2) . . ?
N7 C1 N1 115.6(2) . . ?
C2 N2 C3 112.2(2) . . ?
N1 C2 N2 129.4(2) . . ?
N1 C2 O1 118.3(2) . . ?
N2 C2 O1 112.3(2) . . ?
C3 N3 C1 114.3(2) . . ?
N3 C3 N2 126.1(2) . . ?
N3 C3 N4 116.1(2) . . ?
N2 C3 N4 117.7(2) . . ?
C3 N4 C4 124.4(2) . . ?
C3 N4 C10 118.7(2) . . ?
C4 N4 C10 116.9(2) . . ?
C18 N5 C22 119.6(2) . . ?
C18 N5 Cu1 127.61(18) . . ?
C22 N5 Cu1 111.97(17) . . ?
C27 N6 C23 118.9(2) . . ?
C27 N6 Cu1 127.28(19) . . ?
C23 N6 Cu1 113.75(17) . . ?
C9 C4 C5 119.5(3) . . ?
C9 C4 N4 121.8(2) . . ?
C5 C4 N4 118.6(3) . . ?
C1 N7 C29 124.5(2) . . ?
C1 N7 H7N 117(3) . . ?
C29 N7 H7N 118(3) . . ?
C4 C5 C6 120.2(3) . . ?
C4 C5 H5A 119.9 . . ?
C6 C5 H5A 119.9 . . ?
O2 N8 C31 116.1(2) . . ?
O2 N8 C32 115.7(2) . . ?
C31 N8 C32 123.9(2) . . ?
C7 C6 C5 120.3(3) . . ?
C7 C6 H6A 119.8 . . ?
C5 C6 H6A 119.8 . . ?
C6 C7 C8 119.4(3) . . ?
C6 C7 H7A 120.3 . . ?
C8 C7 H7A 120.3 . . ?
C11 C10 C15 120.6(3) . . ?
C11 C10 N4 120.5(3) . . ?
C15 C10 N4 118.9(3) . . ?
C7 C8 C9 120.8(3) . . ?
C7 C8 H8A 119.6 . . ?
C9 C8 H8A 119.6 . . ?
C4 C9 C8 119.8(3) . . ?
C4 C9 H9A 120.1 . . ?
C8 C9 H9A 120.1 . . ?
C10 C11 C12 119.9(4) . . ?
C10 C11 H11A 120.0 . . ?
C12 C11 H11A 120.0 . . ?
C13 C12 C11 120.0(4) . . ?
C13 C12 H12A 120.0 . . ?
C11 C12 H12A 120.0 . . ?
C12 C13 C14 120.0(3) . . ?
C12 C13 H13A 120.0 . . ?
C14 C13 H13A 120.0 . . ?
C15 C14 C13 119.8(4) . . ?
C15 C14 H14A 120.1 . . ?
C13 C14 H14A 120.1 . . ?
C10 C15 C14 119.7(3) . . ?
C10 C15 H15A 120.2 . . ?
C14 C15 H15A 120.2 . . ?
O1 C16 C17 110.6(2) . . ?
O1 C16 H16A 109.5 . . ?
C17 C16 H16A 109.5 . . ?
O1 C16 H16B 109.5 . . ?
C17 C16 H16B 109.5 . . ?
H16A C16 H16B 108.1 . . ?
C18 C17 C16 108.6(2) . . ?
C18 C17 H17A 110.0 . . ?
C16 C17 H17A 110.0 . . ?
C18 C17 H17B 110.0 . . ?
C16 C17 H17B 110.0 . . ?
H17A C17 H17B 108.3 . . ?
N5 C18 C19 120.8(2) . . ?
N5 C18 C17 118.5(2) . . ?
C19 C18 C17 120.4(2) . . ?
C20 C19 C18 119.6(3) . . ?
C20 C19 H19A 120.2 . . ?
C18 C19 H19A 120.2 . . ?
C21 C20 C19 119.5(2) . . ?
C21 C20 H20A 120.2 . . ?
C19 C20 H20A 120.2 . . ?
C20 C21 C22 118.9(2) . . ?
C20 C21 H21A 120.6 . . ?
C22 C21 H21A 120.6 . . ?
N5 C22 C21 121.4(2) . . ?
N5 C22 C23 115.6(2) . . ?
C21 C22 C23 123.1(2) . . ?
N6 C23 C24 121.9(2) . . ?
N6 C23 C22 114.9(2) . . ?
C24 C23 C22 123.3(2) . . ?
C23 C24 C25 118.6(3) . . ?
C23 C24 H24A 120.7 . . ?
C25 C24 H24A 120.7 . . ?
C26 C25 C24 119.5(3) . . ?
C26 C25 H25A 120.2 . . ?
C24 C25 H25A 120.2 . . ?
C25 C26 C27 118.7(3) . . ?
C25 C26 H26A 120.6 . . ?
C27 C26 H26A 120.6 . . ?
N6 C27 C26 122.3(3) . . ?
N6 C27 H27A 118.8 . . ?
C26 C27 H27A 118.8 . . ?
N7 C29 C33 109.5(2) . . ?
N7 C29 C30 110.4(2) . . ?
C33 C29 C30 108.2(2) . . ?
N7 C29 H29A 109.6 . . ?
C33 C29 H29A 109.6 . . ?
C30 C29 H29A 109.6 . . ?
C29 C30 C31 114.1(2) . . ?
C29 C30 H30A 108.7 . . ?
C31 C30 H30A 108.7 . . ?
C29 C30 H30B 108.7 . . ?
C31 C30 H30B 108.7 . . ?
H30A C30 H30B 107.6 . . ?
N8 C31 C37 107.8(2) . . ?
N8 C31 C30 109.7(2) . . ?
C37 C31 C30 109.8(3) . . ?
N8 C31 C36 108.7(3) . . ?
C37 C31 C36 109.4(3) . . ?
C30 C31 C36 111.4(2) . . ?
N8 C32 C33 110.0(2) . . ?
N8 C32 C34 107.2(2) . . ?
C33 C32 C34 109.3(2) . . ?
N8 C32 C35 109.2(2) . . ?
C33 C32 C35 111.8(2) . . ?
C34 C32 C35 109.2(2) . . ?
C29 C33 C32 113.3(2) . . ?
C29 C33 H33A 108.9 . . ?
C32 C33 H33A 108.9 . . ?
C29 C33 H33B 108.9 . . ?
C32 C33 H33B 108.9 . . ?
H33A C33 H33B 107.7 . . ?
C32 C34 H34A 109.5 . . ?
C32 C34 H34B 109.5 . . ?
H34A C34 H34B 109.5 . . ?
C32 C34 H34C 109.5 . . ?
H34A C34 H34C 109.5 . . ?
H34B C34 H34C 109.5 . . ?
C32 C35 H35A 109.5 . . ?
C32 C35 H35B 109.5 . . ?
H35A C35 H35B 109.5 . . ?
C32 C35 H35C 109.5 . . ?
H35A C35 H35C 109.5 . . ?
H35B C35 H35C 109.5 . . ?
C31 C36 H36A 109.5 . . ?
C31 C36 H36B 109.5 . . ?
H36A C36 H36B 109.5 . . ?
C31 C36 H36C 109.5 . . ?
H36A C36 H36C 109.5 . . ?
H36B C36 H36C 109.5 . . ?
C31 C37 H37A 109.5 . . ?
C31 C37 H37B 109.5 . . ?
H37A C37 H37B 109.5 . . ?
C31 C37 H37C 109.5 . . ?
H37A C37 H37C 109.5 . . ?
H37B C37 H37C 109.5 . . ?

loop_
_geom_bond_atom_site_label_1
_geom_bond_atom_site_label_2
_geom_bond_distance
_geom_bond_site_symmetry_2
_geom_bond_publ_flag
Br1 Cu1 2.3791(5) . ?
Cu1 N6 2.005(2) . ?
Cu1 N5 2.015(2) . ?
Cu1 Br2 2.3521(5) . ?
O1 C2 1.350(3) . ?
O1 C16 1.443(3) . ?
N1 C2 1.316(3) . ?
N1 C1 1.365(3) . ?
C1 N3 1.340(3) . ?
C1 N7 1.342(3) . ?
N2 C2 1.331(3) . ?
N2 C3 1.352(3) . ?
O2 N8 1.280(3) . ?
N3 C3 1.339(3) . ?
C3 N4 1.368(3) . ?
N4 C4 1.437(3) . ?
N4 C10 1.448(3) . ?
N5 C18 1.350(3) . ?
N5 C22 1.359(3) . ?
N6 C27 1.347(4) . ?
N6 C23 1.348(3) . ?
C4 C9 1.384(4) . ?
C4 C5 1.388(4) . ?
N7 C29 1.455(3) . ?
N7 H7N 0.79(4) . ?
C5 C6 1.392(4) . ?
C5 H5A 0.9500 . ?
N8 C31 1.497(4) . ?
N8 C32 1.501(4) . ?
C6 C7 1.376(5) . ?
C6 H6A 0.9500 . ?
C7 C8 1.385(5) . ?
C7 H7A 0.9500 . ?
C10 C11 1.377(4) . ?
C10 C15 1.388(4) . ?
C8 C9 1.388(4) . ?
C8 H8A 0.9500 . ?
C9 H9A 0.9500 . ?
C11 C12 1.390(5) . ?
C11 H11A 0.9500 . ?
C12 C13 1.385(6) . ?
C12 H12A 0.9500 . ?
C13 C14 1.392(6) . ?
C13 H13A 0.9500 . ?
C14 C15 1.389(4) . ?
C14 H14A 0.9500 . ?
C15 H15A 0.9500 . ?
C16 C17 1.520(4) . ?
C16 H16A 0.9900 . ?
C16 H16B 0.9900 . ?
C17 C18 1.508(4) . ?
C17 H17A 0.9900 . ?
C17 H17B 0.9900 . ?
C18 C19 1.393(4) . ?
C19 C20 1.388(4) . ?
C19 H19A 0.9500 . ?
C20 C21 1.380(4) . ?
C20 H20A 0.9500 . ?
C21 C22 1.396(4) . ?
C21 H21A 0.9500 . ?
C22 C23 1.477(4) . ?
C23 C24 1.390(4) . ?
C24 C25 1.394(4) . ?
C24 H24A 0.9500 . ?
C25 C26 1.380(4) . ?
C25 H25A 0.9500 . ?
C26 C27 1.386(4) . ?
C26 H26A 0.9500 . ?
C27 H27A 0.9500 . ?
C29 C33 1.516(4) . ?
C29 C30 1.524(4) . ?
C29 H29A 1.0000 . ?
C30 C31 1.528(4) . ?
C30 H30A 0.9900 . ?
C30 H30B 0.9900 . ?
C31 C37 1.522(5) . ?
C31 C36 1.541(4) . ?
C32 C33 1.527(4) . ?
C32 C34 1.527(4) . ?
C32 C35 1.536(4) . ?
C33 H33A 0.9900 . ?
C33 H33B 0.9900 . ?
C34 H34A 0.9800 . ?
C34 H34B 0.9800 . ?
C34 H34C 0.9800 . ?
C35 H35A 0.9800 . ?
C35 H35B 0.9800 . ?
C35 H35C 0.9800 . ?
C36 H36A 0.9800 . ?
C36 H36B 0.9800 . ?
C36 H36C 0.9800 . ?
C37 H37A 0.9800 . ?
C37 H37B 0.9800 . ?
C37 H37C 0.9800 . ?
